data_7116825
loop_
_publ_author_name
'Matthew P. Blake'
'Nikolas Kaltsoyannis'
'Philip Mountford'

_publ_section_title
;
 Synthesis, molecular and electronic structure, and reactions of a
 Zn-Hg-Zn bonded complex
;
_journal_name_full Chem.Commun.
_journal_page_first 5743
_journal_paper_doi 10.1039/C5cc00637F
_journal_volume 51
_journal_year 2015
_chemical_formula_moiety 'C36 H46 Fe1 N2 O2 Zn1'
_chemical_formula_sum 'C36 H46 Fe N2 O2 Zn'
_chemical_formula_weight 660.00
_chemical_name_systematic
;
[Zn(DIPPNacNac)(Fp)]

;
_space_group_IT_number 61
_symmetry_cell_setting orthorhombic
_symmetry_space_group_name_Hall '-P 2ac 2ab'
_symmetry_space_group_name_H-M 'P b c a'
_atom_sites_solution_hydrogens difmap
_atom_sites_solution_primary direct
_atom_sites_solution_secondary difmap
_audit_update_record
;
2015-01-19 deposited with the CCDC.
2015-02-17 downloaded from the CCDC.
;
_cell_angle_alpha 90
_cell_angle_beta 90
_cell_angle_gamma 90
_cell_formula_units_Z 8
_cell_length_a 20.9493(2)
_cell_length_b 14.21072(10)
_cell_length_c 22.37442(14)
_cell_measurement_reflns_used 29491
_cell_measurement_temperature 150
_cell_measurement_theta_max 76
_cell_measurement_theta_min 3
_cell_volume 6660.97(9)
_computing_cell_refinement 'CrysAlis, (Oxford Diffraction, 2002)'
_computing_data_collection 'SuperNova, (Oxford Diffraction, 2010)'
_computing_data_reduction 'CrysAlis, (Oxford Diffraction, 2002)'
_computing_molecular_graphics 'CAMERON (Watkin et al., 1996)'
_computing_publication_material 'CRYSTALS (Betteridge et al., 2003)'
_computing_structure_refinement 'CRYSTALS (Betteridge et al., 2003)'
_computing_structure_solution 'SIR92 (Altomare et al., 1994)'
_diffrn_ambient_temperature 150
_diffrn_measured_fraction_theta_full 0.980
_diffrn_measured_fraction_theta_max 0.976
_diffrn_measurement_device Area
_diffrn_measurement_device_type 'Oxford Diffraction SuperNova'
_diffrn_measurement_method \w
_diffrn_radiation_monochromator graphite
_diffrn_radiation_type 'Cu K\a'
_diffrn_radiation_wavelength 1.54184
_diffrn_reflns_av_R_equivalents 0.025
_diffrn_reflns_limit_h_max 26
_diffrn_reflns_limit_h_min -25
_diffrn_reflns_limit_k_max 17
_diffrn_reflns_limit_k_min -17
_diffrn_reflns_limit_l_max 27
_diffrn_reflns_limit_l_min -15
_diffrn_reflns_number 54468
_diffrn_reflns_theta_full 73.505
_diffrn_reflns_theta_max 76.293
_diffrn_reflns_theta_min 3.951
_diffrn_standards_number 0
_exptl_absorpt_coefficient_mu 4.625
_exptl_absorpt_correction_T_max 0.50
_exptl_absorpt_correction_T_min 0.32
_exptl_absorpt_correction_type multi-scan
_exptl_absorpt_process_details 'CrysAlis, (Oxford Diffraction, 2002)'
_exptl_crystal_colour colourless
_exptl_crystal_density_diffrn 1.316
_exptl_crystal_density_method 'not measured'
_exptl_crystal_description block
_exptl_crystal_F_000 2784
_exptl_crystal_size_max 0.200
_exptl_crystal_size_mid 0.200
_exptl_crystal_size_min 0.150
_refine_diff_density_max 0.28
_refine_diff_density_min -0.39
_refine_ls_extinction_method None
_refine_ls_goodness_of_fit_ref 1.0078
_refine_ls_hydrogen_treatment constr
_refine_ls_matrix_type full
_refine_ls_number_parameters 379
_refine_ls_number_reflns 6374
_refine_ls_number_restraints 0
_refine_ls_R_factor_all 0.0245
_refine_ls_R_factor_gt 0.0231
_refine_ls_shift/su_max 0.0022252
_refine_ls_shift/su_mean 0.0000629
_refine_ls_structure_factor_coef F
_refine_ls_weighting_details
;
 Method, part 1, Chebychev polynomial, (Watkin, 1994, Prince, 1982) 
 [weight] = 1.0/[A~0~*T~0~(x)+A~1~*T~1~(x) ... +A~n-1~]*T~n-1~(x)] 
 where A~i~ are the Chebychev coefficients listed below and x= Fcalc/Fmax 
 Method = Robust Weighting (Prince, 1982) 
 W = [weight] * [1-(deltaF/6*sigmaF)^2^]^2^ 
 A~i~ are: 
 7.10 0.274 6.03 
;
_refine_ls_weighting_scheme calc
_refine_ls_wR_factor_all 0.0289
_refine_ls_wR_factor_gt 0.0279
_refine_ls_wR_factor_ref 0.0276
_reflns_limit_h_max 26
_reflns_limit_h_min 0
_reflns_limit_k_max 17
_reflns_limit_k_min 0
_reflns_limit_l_max 27
_reflns_limit_l_min 0
_reflns_number_gt 6511
_reflns_number_total 6815
_reflns_threshold_expression I>2.0\s(I)
_oxford_diffrn_Wilson_B_factor 1.60
_oxford_diffrn_Wilson_scale 0.38
_oxford_refine_ls_r_factor_ref 0.0225
_oxford_refine_ls_scale 1.9143(16)
_oxford_reflns_number_all 6815
_oxford_reflns_threshold_expression_ref I>3.0\s(I)
_cod_data_source_file c5cc00637f2.cif
_cod_data_source_block MPB166
_cod_original_sg_symbol_H-M 'P b c a '
_cod_original_formula_sum 'C36 H46 Fe1 N2 O2 Zn1'
_cod_database_code 7116825

loop_
_symmetry_equiv_pos_as_xyz
x,y,z
-x,-y,-z
-x+1/2,y+1/2,z
x+1/2,-y+1/2,-z
x,-y+1/2,z+1/2
-x,y+1/2,-z+1/2
-x+1/2,-y,z+1/2
x+1/2,y,-z+1/2

loop_
_atom_site_label
_atom_site_type_symbol
_atom_site_fract_x
_atom_site_fract_y
_atom_site_fract_z
_atom_site_U_iso_or_equiv
_atom_site_occupancy
_atom_site_adp_type
_atom_site_refinement_flags_posn
Zn1 Zn 0.351126(6) 0.128454(8) 0.351927(5) 0.0155 1.0000 Uani .
Fe1 Fe 0.321445(7) 0.274483(10) 0.308820(6) 0.0170 1.0000 Uani .
N1 N 0.39846(4) 0.01900(5) 0.31968(3) 0.0166 1.0000 Uani .
N2 N 0.33480(4) 0.07414(5) 0.43250(3) 0.0161 1.0000 Uani .
C1 C 0.36779(5) 0.25256(7) 0.24516(5) 0.0252 1.0000 Uani .
C2 C 0.25771(6) 0.20443(7) 0.28601(5) 0.0263 1.0000 Uani .
C3 C 0.37875(6) 0.38710(8) 0.33503(6) 0.0324 1.0000 Uani .
C4 C 0.36187(6) 0.33286(8) 0.38593(5) 0.0313 1.0000 Uani .
C5 C 0.29464(6) 0.33416(7) 0.39084(5) 0.0277 1.0000 Uani .
C6 C 0.26990(6) 0.38979(7) 0.34300(5) 0.0273 1.0000 Uani .
C7 C 0.32162(6) 0.42251(7) 0.30873(5) 0.0285 1.0000 Uani .
C8 C 0.40579(5) -0.06099(6) 0.34962(4) 0.0175 1.0000 Uani .
C9 C 0.37901(5) -0.07786(6) 0.40606(4) 0.0182 1.0000 Uani .
C10 C 0.34706(4) -0.01601(7) 0.44467(4) 0.0171 1.0000 Uani .
C11 C 0.44550(6) -0.13974(7) 0.32322(5) 0.0262 1.0000 Uani .
C12 C 0.32525(5) -0.05795(7) 0.50342(4) 0.0245 1.0000 Uani .
C13 C 0.43161(5) 0.03188(6) 0.26407(4) 0.0182 1.0000 Uani .
C14 C 0.39967(5) 0.01523(7) 0.20987(4) 0.0208 1.0000 Uani .
C15 C 0.43307(5) 0.03095(8) 0.15671(5) 0.0262 1.0000 Uani .
C16 C 0.49507(5) 0.06410(8) 0.15710(5) 0.0272 1.0000 Uani .
C17 C 0.52548(5) 0.08237(7) 0.21099(5) 0.0253 1.0000 Uani .
C18 C 0.49467(5) 0.06615(7) 0.26531(4) 0.0207 1.0000 Uani .
C19 C 0.33090(5) -0.01875(8) 0.20803(5) 0.0247 1.0000 Uani .
C20 C 0.29071(6) 0.03584(10) 0.16285(5) 0.0363 1.0000 Uani .
C21 C 0.32667(7) -0.12394(10) 0.19554(7) 0.0417 1.0000 Uani .
C22 C 0.52840(5) 0.08812(8) 0.32394(5) 0.0259 1.0000 Uani .
C23 C 0.52542(7) 0.19391(10) 0.33672(7) 0.0441 1.0000 Uani .
C24 C 0.59718(6) 0.05280(11) 0.32519(6) 0.0395 1.0000 Uani .
C25 C 0.30884(5) 0.13226(6) 0.47920(4) 0.0176 1.0000 Uani .
C26 C 0.35150(5) 0.18641(7) 0.51406(4) 0.0220 1.0000 Uani .
C27 C 0.32616(6) 0.24349(8) 0.55900(5) 0.0274 1.0000 Uani .
C28 C 0.26107(6) 0.24780(8) 0.56915(5) 0.0294 1.0000 Uani .
C29 C 0.21983(5) 0.19566(7) 0.53399(5) 0.0247 1.0000 Uani .
C30 C 0.24270(5) 0.13712(6) 0.48871(4) 0.0189 1.0000 Uani .
C31 C 0.42315(5) 0.18004(8) 0.50486(5) 0.0280 1.0000 Uani .
C32 C 0.45899(7) 0.26985(9) 0.52305(6) 0.0391 1.0000 Uani .
C33 C 0.45138(6) 0.09677(10) 0.53931(7) 0.0428 1.0000 Uani .
C34 C 0.19511(5) 0.08300(7) 0.45060(4) 0.0212 1.0000 Uani .
C35 C 0.15522(6) 0.15038(9) 0.41249(5) 0.0322 1.0000 Uani .
C36 C 0.15012(6) 0.02173(8) 0.48826(5) 0.0314 1.0000 Uani .
O1 O 0.39846(5) 0.24673(7) 0.20260(4) 0.0395 1.0000 Uani .
O2 O 0.21459(5) 0.16027(7) 0.27006(4) 0.0419 1.0000 Uani .
H31 H 0.4219 0.3994 0.3203 0.0408 1.0000 Uiso R
H41 H 0.3923 0.3019 0.4138 0.0379 1.0000 Uiso R
H51 H 0.2703 0.3042 0.4215 0.0331 1.0000 Uiso R
H61 H 0.2257 0.4009 0.3355 0.0335 1.0000 Uiso R
H71 H 0.3194 0.4631 0.2748 0.0343 1.0000 Uiso R
H91 H 0.3849 -0.1391 0.4211 0.0217 1.0000 Uiso R
H111 H 0.4375 -0.1469 0.2826 0.0416 1.0000 Uiso R
H112 H 0.4898 -0.1212 0.3266 0.0421 1.0000 Uiso R
H113 H 0.4388 -0.1970 0.3435 0.0413 1.0000 Uiso R
H121 H 0.3499 -0.1101 0.5143 0.0377 1.0000 Uiso R
H122 H 0.3262 -0.0139 0.5350 0.0374 1.0000 Uiso R
H123 H 0.2809 -0.0782 0.5001 0.0384 1.0000 Uiso R
H151 H 0.4123 0.0175 0.1201 0.0324 1.0000 Uiso R
H161 H 0.5159 0.0741 0.1210 0.0323 1.0000 Uiso R
H171 H 0.5673 0.1058 0.2111 0.0298 1.0000 Uiso R
H191 H 0.3115 -0.0055 0.2485 0.0287 1.0000 Uiso R
H201 H 0.2474 0.0189 0.1678 0.0535 1.0000 Uiso R
H202 H 0.2927 0.1031 0.1689 0.0548 1.0000 Uiso R
H203 H 0.3027 0.0207 0.1222 0.0547 1.0000 Uiso R
H211 H 0.3461 -0.1378 0.1577 0.0623 1.0000 Uiso R
H212 H 0.3476 -0.1598 0.2261 0.0631 1.0000 Uiso R
H213 H 0.2823 -0.1428 0.1937 0.0622 1.0000 Uiso R
H221 H 0.5053 0.0550 0.3554 0.0298 1.0000 Uiso R
H231 H 0.5460 0.2084 0.3754 0.0665 1.0000 Uiso R
H232 H 0.5499 0.2263 0.3058 0.0642 1.0000 Uiso R
H233 H 0.4820 0.2176 0.3363 0.0653 1.0000 Uiso R
H241 H 0.5985 -0.0149 0.3180 0.0594 1.0000 Uiso R
H242 H 0.6232 0.0865 0.2975 0.0589 1.0000 Uiso R
H243 H 0.6153 0.0637 0.3645 0.0590 1.0000 Uiso R
H271 H 0.3542 0.2790 0.5823 0.0342 1.0000 Uiso R
H281 H 0.2443 0.2854 0.5999 0.0351 1.0000 Uiso R
H291 H 0.1746 0.2007 0.5414 0.0279 1.0000 Uiso R
H311 H 0.4318 0.1700 0.4623 0.0333 1.0000 Uiso R
H321 H 0.5021 0.2640 0.5097 0.0580 1.0000 Uiso R
H322 H 0.4594 0.2769 0.5665 0.0579 1.0000 Uiso R
H323 H 0.4403 0.3250 0.5053 0.0580 1.0000 Uiso R
H331 H 0.4360 0.0363 0.5239 0.0624 1.0000 Uiso R
H332 H 0.4409 0.1019 0.5819 0.0636 1.0000 Uiso R
H333 H 0.4971 0.0956 0.5358 0.0640 1.0000 Uiso R
H341 H 0.2188 0.0420 0.4240 0.0255 1.0000 Uiso R
H351 H 0.1828 0.1935 0.3909 0.0485 1.0000 Uiso R
H352 H 0.1265 0.1886 0.4373 0.0477 1.0000 Uiso R
H353 H 0.1298 0.1152 0.3840 0.0461 1.0000 Uiso R
H361 H 0.1200 -0.0098 0.4625 0.0467 1.0000 Uiso R
H362 H 0.1736 -0.0235 0.5109 0.0465 1.0000 Uiso R
H363 H 0.1266 0.0599 0.5167 0.0466 1.0000 Uiso R

loop_
_atom_site_aniso_label
_atom_site_aniso_U_11
_atom_site_aniso_U_22
_atom_site_aniso_U_33
_atom_site_aniso_U_23
_atom_site_aniso_U_13
_atom_site_aniso_U_12
Zn1 0.01759(8) 0.01396(7) 0.01494(7) 0.00150(4) 0.00078(4) 0.00107(4)
Fe1 0.01965(9) 0.01352(8) 0.01796(8) 0.00173(5) 0.00085(5) 0.00057(5)
N1 0.0161(4) 0.0177(4) 0.0159(3) 0.0008(3) 0.0011(3) 0.0014(3)
N2 0.0174(4) 0.0165(3) 0.0144(3) 0.0005(3) -0.0008(3) -0.0007(3)
C1 0.0322(5) 0.0193(4) 0.0241(5) 0.0033(4) 0.0016(4) 0.0004(4)
C2 0.0292(5) 0.0219(5) 0.0277(5) 0.0007(4) -0.0013(4) 0.0011(4)
C3 0.0291(6) 0.0224(5) 0.0458(6) -0.0079(5) 0.0054(5) -0.0072(4)
C4 0.0399(6) 0.0224(5) 0.0317(5) -0.0076(4) -0.0111(5) 0.0013(4)
C5 0.0424(6) 0.0189(5) 0.0219(5) -0.0028(4) 0.0067(4) -0.0006(4)
C6 0.0308(6) 0.0206(4) 0.0305(5) -0.0029(4) 0.0052(4) 0.0062(4)
C7 0.0414(7) 0.0130(5) 0.0313(6) 0.0027(4) 0.0090(4) 0.0025(4)
C8 0.0165(4) 0.0163(4) 0.0198(4) -0.0012(3) -0.0028(3) 0.0008(3)
C9 0.0197(4) 0.0148(4) 0.0201(4) 0.0034(3) -0.0025(3) 0.0002(3)
C10 0.0176(4) 0.0182(4) 0.0155(4) 0.0022(3) -0.0030(3) -0.0030(3)
C11 0.0316(6) 0.0214(5) 0.0255(5) 0.0002(4) 0.0020(4) 0.0086(4)
C12 0.0321(6) 0.0225(5) 0.0189(5) 0.0052(4) 0.0020(4) 0.0006(4)
C13 0.0199(5) 0.0173(4) 0.0175(4) 0.0010(3) 0.0033(3) 0.0038(3)
C14 0.0213(5) 0.0221(4) 0.0190(4) 0.0006(3) 0.0014(4) 0.0020(4)
C15 0.0280(6) 0.0336(5) 0.0169(4) 0.0003(4) 0.0015(4) 0.0042(4)
C16 0.0265(5) 0.0349(5) 0.0201(5) 0.0046(4) 0.0075(4) 0.0049(4)
C17 0.0200(5) 0.0308(5) 0.0252(5) 0.0041(4) 0.0049(4) 0.0023(4)
C18 0.0184(5) 0.0221(4) 0.0217(5) 0.0018(3) 0.0022(3) 0.0031(3)
C19 0.0232(5) 0.0323(5) 0.0187(4) 0.0002(4) -0.0009(4) -0.0012(4)
C20 0.0269(6) 0.0508(7) 0.0312(6) 0.0080(5) -0.0050(5) 0.0039(5)
C21 0.0370(7) 0.0336(7) 0.0546(8) -0.0008(5) -0.0082(6) -0.0068(5)
C22 0.0188(5) 0.0363(6) 0.0226(5) 0.0013(4) 0.0016(4) -0.0030(4)
C23 0.0458(8) 0.0407(7) 0.0458(7) -0.0099(6) -0.0085(6) -0.0082(6)
C24 0.0217(6) 0.0664(8) 0.0306(6) 0.0081(6) -0.0007(4) 0.0033(5)
C25 0.0232(5) 0.0160(4) 0.0135(4) 0.0015(3) -0.0015(3) -0.0002(3)
C26 0.0258(5) 0.0217(4) 0.0184(4) 0.0008(4) -0.0059(4) -0.0007(4)
C27 0.0353(6) 0.0254(5) 0.0216(5) -0.0060(4) -0.0072(4) -0.0024(4)
C28 0.0396(6) 0.0267(5) 0.0218(4) -0.0091(4) 0.0010(4) 0.0023(5)
C29 0.0278(5) 0.0243(5) 0.0221(5) -0.0028(4) 0.0034(4) 0.0012(4)
C30 0.0235(5) 0.0173(4) 0.0159(4) 0.0000(3) 0.0002(4) -0.0006(3)
C31 0.0249(5) 0.0310(5) 0.0281(5) -0.0042(4) -0.0070(4) -0.0038(4)
C32 0.0324(6) 0.0386(7) 0.0465(7) -0.0062(5) -0.0117(5) -0.0105(5)
C33 0.0319(7) 0.0379(6) 0.0586(8) 0.0002(6) -0.0202(6) 0.0038(5)
C34 0.0205(5) 0.0229(5) 0.0202(4) -0.0035(3) 0.0016(4) -0.0017(4)
C35 0.0280(6) 0.0361(6) 0.0325(6) 0.0063(5) -0.0084(4) -0.0055(4)
C36 0.0342(6) 0.0273(5) 0.0326(6) -0.0009(4) 0.0047(4) -0.0090(4)
O1 0.0519(6) 0.0371(4) 0.0294(4) 0.0024(4) 0.0158(4) 0.0038(4)
O2 0.0358(5) 0.0391(5) 0.0508(5) -0.0046(4) -0.0101(4) -0.0112(4)

loop_
_atom_type_symbol
_atom_type_scat_dispersion_real
_atom_type_scat_dispersion_imag
_atom_type_scat_Cromer_Mann_a1
_atom_type_scat_Cromer_Mann_b1
_atom_type_scat_Cromer_Mann_a2
_atom_type_scat_Cromer_Mann_b2
_atom_type_scat_Cromer_Mann_a3
_atom_type_scat_Cromer_Mann_b3
_atom_type_scat_Cromer_Mann_a4
_atom_type_scat_Cromer_Mann_b4
_atom_type_scat_Cromer_Mann_c
_atom_type_scat_source
C 0.0181 0.0091 2.3100 20.8439 1.0200 10.2075 1.5886 0.5687 0.8650 51.6512 0.2156 'International Tables Vol C 4.2.6.8 and 6.1.1.4'
H 0.0000 0.0000 0.4930 10.5109 0.3229 26.1257 0.1402 3.1424 0.0408 57.7998 0.0030 'International Tables Vol C 4.2.6.8 and 6.1.1.4'
N 0.0311 0.0180 12.2126 0.0057 3.1322 9.8933 2.0125 28.9975 1.1663 0.5826 -11.5290 'International Tables Vol C 4.2.6.8 and 6.1.1.4'
O 0.0492 0.0322 3.0485 13.2771 2.2868 5.7011 1.5463 0.3239 0.8670 32.9089 0.2508 'International Tables Vol C 4.2.6.8 and 6.1.1.4'
Fe -1.1336 3.1974 11.7695 4.7611 7.3573 0.3072 3.5222 15.3535 2.3045 76.8805 1.0369 'International Tables Vol C 4.2.6.8 and 6.1.1.4'
Zn -1.5491 0.6778 14.0743 3.2655 7.0318 0.2333 5.1652 10.3163 2.4100 58.7097 1.3041 'International Tables Vol C 4.2.6.8 and 6.1.1.4'

loop_
_geom_angle_atom_site_label_1
_geom_angle_atom_site_label_2
_geom_angle_atom_site_label_3
_geom_angle
_geom_angle_publ_flag
Fe1 Zn1 N1 132.09(2) yes
Fe1 Zn1 N2 131.50(2) yes
N1 Zn1 N2 96.40(3) yes
Zn1 Fe1 C1 91.71(3) yes
Zn1 Fe1 C2 79.63(4) yes
C1 Fe1 C2 94.87(5) yes
Zn1 Fe1 C3 113.98(4) yes
C1 Fe1 C3 92.64(5) yes
C2 Fe1 C3 164.27(5) yes
Zn1 Fe1 C4 84.58(3) yes
C1 Fe1 C4 121.09(5) yes
C2 Fe1 C4 141.09(5) yes
C3 Fe1 C4 39.73(5) yes
Zn1 Fe1 C5 93.91(3) yes
C1 Fe1 C5 158.66(5) yes
C2 Fe1 C5 106.38(5) yes
C3 Fe1 C5 66.29(5) yes
C4 Fe1 C5 39.40(5) yes
Zn1 Fe1 C6 131.88(3) yes
C1 Fe1 C6 135.87(5) yes
C2 Fe1 C6 99.10(5) yes
C3 Fe1 C6 66.16(5) yes
C4 Fe1 C6 66.41(5) yes
Zn1 Fe1 C7 151.05(3) yes
C1 Fe1 C7 100.14(4) yes
C2 Fe1 C7 124.93(5) yes
C3 Fe1 C7 39.80(5) yes
C4 Fe1 C7 66.66(4) yes
C5 Fe1 C6 39.71(4) yes
C5 Fe1 C7 66.24(4) yes
C6 Fe1 C7 39.04(4) yes
Zn1 N1 C8 123.10(6) yes
Zn1 N1 C13 117.23(6) yes
C8 N1 C13 119.34(8) yes
Zn1 N2 C10 121.60(6) yes
Zn1 N2 C25 120.00(6) yes
C10 N2 C25 118.40(8) yes
Fe1 C1 O1 173.87(9) yes
Fe1 C2 O2 177.94(10) yes
Fe1 C3 C4 70.46(6) yes
Fe1 C3 C7 70.81(6) yes
C4 C3 C7 108.28(10) yes
Fe1 C3 H31 125.1 no
C4 C3 H31 126.7 no
C7 C3 H31 125.0 no
Fe1 C4 C3 69.81(6) yes
Fe1 C4 C5 70.48(6) yes
C3 C4 C5 107.67(10) yes
Fe1 C4 H41 126.9 no
C3 C4 H41 125.7 no
C5 C4 H41 126.6 no
Fe1 C5 C4 70.11(6) yes
Fe1 C5 C6 70.45(6) yes
C4 C5 C6 108.10(10) yes
Fe1 C5 H51 126.2 no
C4 C5 H51 125.7 no
C6 C5 H51 126.2 no
Fe1 C6 C5 69.84(6) yes
Fe1 C6 C7 70.38(6) yes
C5 C6 C7 108.19(10) yes
Fe1 C6 H61 124.2 no
C5 C6 H61 125.2 no
C7 C6 H61 126.6 no
Fe1 C7 C3 69.39(6) yes
Fe1 C7 C6 70.58(6) yes
C3 C7 C6 107.76(10) yes
Fe1 C7 H71 127.2 no
C3 C7 H71 125.6 no
C6 C7 H71 126.6 no
N1 C8 C9 123.65(8) yes
N1 C8 C11 119.94(8) yes
C9 C8 C11 116.41(8) yes
C8 C9 C10 129.68(8) yes
C8 C9 H91 115.3 no
C10 C9 H91 114.9 no
C9 C10 N2 124.59(8) yes
C9 C10 C12 115.61(8) yes
N2 C10 C12 119.80(9) yes
C8 C11 H111 111.3 no
C8 C11 H112 107.2 no
H111 C11 H112 106.2 no
C8 C11 H113 111.6 no
H111 C11 H113 110.4 no
H112 C11 H113 109.9 no
C10 C12 H121 111.8 no
C10 C12 H122 112.5 no
H121 C12 H122 108.5 no
C10 C12 H123 109.7 no
H121 C12 H123 108.1 no
H122 C12 H123 105.9 no
N1 C13 C14 119.72(9) yes
N1 C13 C18 118.72(8) yes
C14 C13 C18 121.46(9) yes
C13 C14 C15 117.97(9) yes
C13 C14 C19 121.88(9) yes
C15 C14 C19 120.15(9) yes
C14 C15 C16 121.32(10) yes
C14 C15 H151 118.3 no
C16 C15 H151 120.4 no
C15 C16 C17 120.03(9) yes
C15 C16 H161 119.2 no
C17 C16 H161 120.8 no
C16 C17 C18 120.90(10) yes
C16 C17 H171 119.8 no
C18 C17 H171 119.3 no
C13 C18 C17 118.29(9) yes
C13 C18 C22 121.55(8) yes
C17 C18 C22 120.14(9) yes
C14 C19 C20 112.28(9) yes
C14 C19 C21 111.83(10) yes
C20 C19 C21 110.18(10) yes
C14 C19 H191 107.4 no
C20 C19 H191 106.0 no
C21 C19 H191 108.9 no
C19 C20 H201 108.8 no
C19 C20 H202 112.7 no
H201 C20 H202 106.1 no
C19 C20 H203 111.4 no
H201 C20 H203 107.7 no
H202 C20 H203 109.9 no
C19 C21 H211 109.8 no
C19 C21 H212 111.3 no
H211 C21 H212 109.1 no
C19 C21 H213 109.6 no
H211 C21 H213 108.2 no
H212 C21 H213 108.8 no
C18 C22 C23 110.08(9) yes
C18 C22 C24 112.75(9) yes
C23 C22 C24 110.97(11) yes
C18 C22 H221 107.0 no
C23 C22 H221 108.6 no
C24 C22 H221 107.3 no
C22 C23 H231 110.5 no
C22 C23 H232 108.0 no
H231 C23 H232 107.0 no
C22 C23 H233 112.1 no
H231 C23 H233 110.2 no
H232 C23 H233 108.8 no
C22 C24 H241 110.4 no
C22 C24 H242 111.3 no
H241 C24 H242 111.8 no
C22 C24 H243 109.5 no
H241 C24 H243 107.2 no
H242 C24 H243 106.6 no
N2 C25 C26 118.31(9) yes
N2 C25 C30 120.77(8) yes
C26 C25 C30 120.89(9) yes
C25 C26 C27 118.23(10) yes
C25 C26 C31 121.17(9) yes
C27 C26 C31 120.55(9) yes
C26 C27 C28 121.22(10) yes
C26 C27 H271 118.4 no
C28 C27 H271 120.4 no
C27 C28 C29 119.89(10) yes
C27 C28 H281 120.9 no
C29 C28 H281 119.2 no
C28 C29 C30 121.17(10) yes
C28 C29 H291 118.4 no
C30 C29 H291 120.4 no
C25 C30 C29 118.57(9) yes
C25 C30 C34 122.50(8) yes
C29 C30 C34 118.91(9) yes
C26 C31 C32 113.44(10) yes
C26 C31 C33 111.09(10) yes
C32 C31 C33 108.66(10) yes
C26 C31 H311 108.9 no
C32 C31 H311 106.7 no
C33 C31 H311 107.8 no
C31 C32 H321 107.9 no
C31 C32 H322 110.7 no
H321 C32 H322 108.1 no
C31 C32 H323 111.6 no
H321 C32 H323 109.1 no
H322 C32 H323 109.3 no
C31 C33 H331 112.0 no
C31 C33 H332 110.2 no
H331 C33 H332 109.4 no
C31 C33 H333 110.9 no
H331 C33 H333 106.4 no
H332 C33 H333 107.7 no
C30 C34 C35 110.74(8) yes
C30 C34 C36 112.43(8) yes
C35 C34 C36 109.00(9) yes
C30 C34 H341 108.2 no
C35 C34 H341 108.3 no
C36 C34 H341 108.1 no
C34 C35 H351 110.3 no
C34 C35 H352 111.4 no
H351 C35 H352 107.2 no
C34 C35 H353 110.1 no
H351 C35 H353 109.0 no
H352 C35 H353 108.7 no
C34 C36 H361 109.7 no
C34 C36 H362 110.9 no
H361 C36 H362 110.0 no
C34 C36 H363 110.8 no
H361 C36 H363 108.5 no
H362 C36 H363 106.9 no

loop_
_geom_bond_atom_site_label_1
_geom_bond_atom_site_label_2
_geom_bond_distance
_geom_bond_publ_flag
Zn1 Fe1 2.37135(18) yes
Zn1 N1 1.9807(8) yes
Zn1 N2 1.9907(8) yes
Fe1 C1 1.7517(11) yes
Fe1 C2 1.7419(11) yes
Fe1 C3 2.0848(11) yes
Fe1 C4 2.0933(11) yes
Fe1 C5 2.0981(10) yes
Fe1 C6 2.1062(10) yes
Fe1 C7 2.1036(10) yes
N1 C8 1.3284(12) yes
N1 C13 1.4365(12) yes
N2 C10 1.3347(12) yes
N2 C25 1.4386(12) yes
C1 O1 1.1518(14) yes
C2 O2 1.1565(15) yes
C3 C4 1.4198(18) yes
C3 C7 1.4256(18) yes
C3 H31 0.979 no
C4 C5 1.4130(18) yes
C4 H41 0.994 no
C5 C6 1.4280(16) yes
C5 H51 0.955 no
C6 C7 1.4065(16) yes
C6 H61 0.954 no
C7 H71 0.954 no
C8 C9 1.4026(13) yes
C8 C11 1.5143(13) yes
C9 C10 1.4023(13) yes
C9 H91 0.941 no
C10 C12 1.5139(13) yes
C11 H111 0.930 no
C11 H112 0.968 no
C11 H113 0.942 no
C12 H121 0.935 no
C12 H122 0.944 no
C12 H123 0.975 no
C13 C14 1.4051(13) yes
C13 C18 1.4084(14) yes
C14 C15 1.3979(14) yes
C14 C19 1.5199(14) yes
C15 C16 1.3818(17) yes
C15 H151 0.946 no
C16 C17 1.3882(15) yes
C16 H161 0.929 no
C17 C18 1.3952(14) yes
C17 H171 0.936 no
C18 C22 1.5223(14) yes
C19 C20 1.5274(15) yes
C19 C21 1.5234(17) yes
C19 H191 1.010 no
C20 H201 0.946 no
C20 H202 0.967 no
C20 H203 0.968 no
C21 H211 0.959 no
C21 H212 0.958 no
C21 H213 0.968 no
C22 C23 1.5316(17) yes
C22 C24 1.5260(16) yes
C22 H221 0.976 no
C23 H231 0.989 no
C23 H232 0.977 no
C23 H233 0.970 no
C24 H241 0.977 no
C24 H242 0.954 no
C24 H243 0.971 no
C25 C26 1.4140(13) yes
C25 C30 1.4036(15) yes
C26 C27 1.3966(15) yes
C26 C31 1.5179(15) yes
C27 C28 1.3837(17) yes
C27 H271 0.933 no
C28 C29 1.3835(16) yes
C28 H281 0.940 no
C29 C30 1.3957(13) yes
C29 H291 0.964 no
C30 C34 1.5207(13) yes
C31 C32 1.5356(15) yes
C31 C33 1.5310(16) yes
C31 H311 0.979 no
C32 H321 0.955 no
C32 H322 0.978 no
C32 H323 0.962 no
C33 H331 0.980 no
C33 H332 0.980 no
C33 H333 0.961 no
C34 C35 1.5304(15) yes
C34 C36 1.5350(14) yes
C34 H341 0.970 no
C35 H351 0.971 no
C35 H352 0.982 no
C35 H353 0.969 no
C36 H361 0.965 no
C36 H362 0.954 no
C36 H363 0.971 no
